data_1502335
loop_
_publ_author_name
'Niu, Songlin'
'Ulrich, Gilles'
'Retailleau, Pascal'
'Ziessel, Raymond'

_publ_section_title
;
 Regioselective synthesis of 5-monostyryl and 2-tetracyanobutadiene BODIPY
 dyes.
;
_journal_issue 19
_journal_name_full 'Organic letters'
_journal_page_first 4996
_journal_page_last 4999
_journal_paper_doi 10.1021/ol201600s
_journal_volume 13
_journal_year 2011
_chemical_formula_moiety 'C23 H25 B F2 I N3'
_chemical_formula_sum 'C23 H25 B F2 I N3'
_chemical_formula_weight 519.17
_chemical_name_systematic
; 
(E)-3-(4-(dimethylamino)styryl)-5,5-difluoro-8-iodo-1,7,9,10-
tetramethyl-5H-dipyrrolo[1,2-c:2',1'-f][1,3,2]diazaborinin-4-ium-5-uide 
;
_space_group_IT_number 14
_symmetry_cell_setting monoclinic
_symmetry_space_group_name_Hall '-P 2ybc'
_symmetry_space_group_name_H-M 'P 1 21/c 1'
_atom_sites_solution_hydrogens geom
_atom_sites_solution_primary direct
_atom_sites_solution_secondary difmap
_audit_creation_method SHELXL-97
_cell_angle_alpha 90.00
_cell_angle_beta 105.68(5)
_cell_angle_gamma 90.00
_cell_formula_units_Z 4
_cell_length_a 8.429(7)
_cell_length_b 9.844(7)
_cell_length_c 27.51(2)
_cell_measurement_reflns_used 79
_cell_measurement_temperature 200(2)
_cell_measurement_theta_max 58.0
_cell_measurement_theta_min 6.9
_cell_volume 2198(3)
_computing_cell_refinement 'CrystalClear-SM Expert 2.0 r4 (Rigaku, 2009)'
_computing_data_collection 'CrystalClear-SM Expert 2.0 r4 (Rigaku, 2009)'
_computing_data_reduction 'CrystalClear-SM Expert 2.0 r4 (Rigaku, 2009)'
_computing_molecular_graphics 'PLATON (Spek, 2003)'
_computing_publication_material 'SHELXL97 (Sheldrick, 2008)'
_computing_structure_refinement 'SHELXL97 (Sheldrick, 2008); CRYSTALBUILDER (Welter, 2006)'
_computing_structure_solution 'SHELXS97 (Sheldrick, 2008)'
_diffrn_ambient_temperature 200(2)
_diffrn_detector_type 'RAPID II large area curved imaging plate detector '
_diffrn_measured_fraction_theta_full 0.994
_diffrn_measured_fraction_theta_max 0.994
_diffrn_measurement_details
;
scan:
    Number of images: 36
               Slice: 20.0000 - 200.0000
         Image width: 5.0000
            Exp time: 360.0000
       Rotation axis: Omega
               Omega: 0.0000
                 Chi: 54.0000
                 Phi: 0.0000
                 XTD: 127.4000
              2theta: 0.0000
scan:
    Number of images: 34
               Slice: 20.0000 - 190.0000
         Image width: 5.0000
            Exp time: 360.0000
       Rotation axis: Omega
               Omega: 0.0000
                 Chi: 54.0000
                 Phi: 90.0000
                 XTD: 127.4000
              2theta: 0.0000
scan:
    Number of images: 18
               Slice: 42.0000 - 132.0000
         Image width: 5.0000
            Exp time: 360.0000
       Rotation axis: Omega
               Omega: 0.0000
                 Chi: 54.0000
                 Phi: 180.0000
                 XTD: 127.4000
              2theta: 0.0000
scan:
    Number of images: 15
               Slice: 39.0000 - 114.0000
         Image width: 5.0000
            Exp time: 360.0000
       Rotation axis: Omega
               Omega: 0.0000
                 Chi: 54.0000
                 Phi: 270.0000
                 XTD: 127.4000
              2theta: 0.0000

;
_diffrn_measurement_device_type 'Rigaku rapid II RAXIS conversion'
_diffrn_measurement_method 'profile data from \w-scans'
_diffrn_radiation_monochromator graphite
_diffrn_radiation_source 'fine-focus sealed tube'
_diffrn_radiation_type CuK\a
_diffrn_radiation_wavelength 1.54187
_diffrn_reflns_av_R_equivalents 0.0973
_diffrn_reflns_av_sigmaI/netI 0.0885
_diffrn_reflns_limit_h_max 8
_diffrn_reflns_limit_h_min -8
_diffrn_reflns_limit_k_max 8
_diffrn_reflns_limit_k_min -9
_diffrn_reflns_limit_l_max 22
_diffrn_reflns_limit_l_min -26
_diffrn_reflns_number 8753
_diffrn_reflns_theta_full 47.99
_diffrn_reflns_theta_max 47.99
_diffrn_reflns_theta_min 6.69
_exptl_absorpt_coefficient_mu 11.711
_exptl_absorpt_correction_T_max 1.000
_exptl_absorpt_correction_T_min 0.630
_exptl_absorpt_correction_type multi-scan
_exptl_absorpt_process_details 'FS_ABSCOR (Rigaku, 2009)'
_exptl_crystal_colour 'dark green'
_exptl_crystal_density_diffrn 1.569
_exptl_crystal_density_method 'not measured'
_exptl_crystal_description 'little cube'
_exptl_crystal_F_000 1040
_exptl_crystal_size_max 0.14
_exptl_crystal_size_mid 0.11
_exptl_crystal_size_min 0.08
_refine_diff_density_max 1.029
_refine_diff_density_min -0.936
_refine_diff_density_rms 0.127
_refine_ls_extinction_method none
_refine_ls_goodness_of_fit_ref 1.158
_refine_ls_hydrogen_treatment constr
_refine_ls_matrix_type full
_refine_ls_number_parameters 277
_refine_ls_number_reflns 2051
_refine_ls_number_restraints 18
_refine_ls_restrained_S_all 1.154
_refine_ls_R_factor_all 0.0713
_refine_ls_R_factor_gt 0.0432
_refine_ls_shift/su_max 0.002
_refine_ls_shift/su_mean 0.000
_refine_ls_structure_factor_coef Fsqd
_refine_ls_weighting_details 'calc w=1/[\s^2^(Fo^2^)+(0.0437P)^2^+4.8510P] where P=(Fo^2^+2Fc^2^)/3'
_refine_ls_weighting_scheme calc
_refine_ls_wR_factor_gt 0.0903
_refine_ls_wR_factor_ref 0.1273
_reflns_number_gt 1461
_reflns_number_total 2051
_reflns_threshold_expression >2sigma(I)
_cod_data_source_file ol201600s_si_002.cif
_cod_data_source_block compound_4
_cod_depositor_comments
;
The following automatic conversions were performed:

'_exptl_absorpt_correction_type' value 'Multi-scan' changed to
'multi-scan' according to
/home/saulius/struct/CIF-dictionaries/cif_core.dic dictionary named
'cif_core.dic' version 2.4.1 from 2010-06-29.

Automatic conversion script
Id: cif_fix_values 1715 2011-07-08 13:25:40Z adriana 
;
_cod_original_sg_symbol_H-M 'P 21/c'
_cod_database_code 1502335

loop_
_symmetry_equiv_pos_as_xyz
'x, y, z'
'-x, y+1/2, -z+1/2'
'-x, -y, -z'
'x, -y-1/2, z-1/2'

loop_
_atom_site_label
_atom_site_type_symbol
_atom_site_fract_x
_atom_site_fract_y
_atom_site_fract_z
_atom_site_U_iso_or_equiv
_atom_site_adp_type
_atom_site_occupancy
_atom_site_symmetry_multiplicity
_atom_site_calc_flag
_atom_site_refinement_flags
I1 I 0.13894(9) 0.45280(7) 0.59596(2) 0.0517(4) Uani 1 1 d .
F1 F 0.2393(6) 0.1003(5) 0.42704(17) 0.0360(14) Uani 1 1 d .
F2 F 0.0837(6) 0.2708(5) 0.38295(18) 0.0427(15) Uani 1 1 d .
N1 N 0.0448(10) 0.2100(8) 0.4639(3) 0.034(2) Uani 1 1 d .
N2 N -0.0505(10) 0.0577(7) 0.3896(3) 0.033(2) Uani 1 1 d .
N3 N 0.5655(11) -0.1051(10) 0.1758(3) 0.056(3) Uani 1 1 d .
C1 C -0.0969(13) 0.1739(10) 0.4788(4) 0.032(3) Uani 1 1 d .
C1' C 0.0717(11) -0.0018(10) 0.3206(3) 0.030(3) Uani 1 1 d .
H1' H 0.1551 0.0651 0.3313 0.036 Uiso 1 1 calc R
C1A C -0.3664(11) 0.0495(10) 0.4643(3) 0.046(3) Uani 1 1 d .
H1A1 H -0.3438 -0.0237 0.4893 0.069 Uiso 1 1 calc R
H1A2 H -0.4503 0.0194 0.4341 0.069 Uiso 1 1 calc R
H1A3 H -0.4066 0.1296 0.4785 0.069 Uiso 1 1 calc R
C1B C 0.2867(12) 0.3633(10) 0.4915(3) 0.042(3) Uani 1 1 d .
H1B1 H 0.3382 0.4150 0.5221 0.064 Uiso 1 1 calc R
H1B2 H 0.2603 0.4247 0.4624 0.064 Uiso 1 1 calc R
H1B3 H 0.3630 0.2930 0.4865 0.064 Uiso 1 1 calc R
C1C C 0.1994(15) -0.0769(11) 0.2531(4) 0.043(3) Uani 1 1 d .
C2 C -0.0866(13) 0.2467(10) 0.5247(3) 0.028(3) Uani 1 1 d .
C2' C 0.0749(12) -0.0827(9) 0.2816(3) 0.037(3) Uani 1 1 d .
H2' H -0.0099 -0.1488 0.2716 0.044 Uiso 1 1 calc R
C2C C 0.3202(14) 0.0229(12) 0.2583(4) 0.044(3) Uani 1 1 d .
H2C H 0.3192 0.0981 0.2799 0.053 Uiso 1 1 calc R
C3 C 0.0571(14) 0.3238(10) 0.5354(3) 0.038(3) Uani 1 1 d .
C3C C 0.4408(12) 0.0161(10) 0.2333(3) 0.036(3) Uani 1 1 d .
H3C H 0.5225 0.0850 0.2380 0.043 Uiso 1 1 calc R
C4 C 0.1334(14) 0.2987(11) 0.4968(4) 0.039(3) Uani 1 1 d .
C4C C 0.4424(15) -0.0942(12) 0.2003(3) 0.042(3) Uani 1 1 d .
C5 C -0.0561(13) -0.0139(10) 0.3472(4) 0.029(3) Uani 1 1 d .
C5C C 0.3191(15) -0.1924(11) 0.1932(4) 0.048(3) Uani 1 1 d .
H5C H 0.3158 -0.2657 0.1705 0.058 Uiso 1 1 calc R
C6 C -0.2020(13) -0.0943(10) 0.3338(3) 0.039(3) Uani 1 1 d .
H6 H -0.2366 -0.1525 0.3054 0.047 Uiso 1 1 calc R
C6C C 0.2018(13) -0.1817(10) 0.2196(4) 0.045(3) Uani 1 1 d .
H6C H 0.1187 -0.2493 0.2146 0.054 Uiso 1 1 calc R
C7 C -0.2836(14) -0.0707(9) 0.3706(4) 0.035(3) Uani 1 1 d U
C7C C 0.6842(15) 0.0041(13) 0.1793(4) 0.069(4) Uani 1 1 d .
H7C1 H 0.7336 0.0266 0.2149 0.103 Uiso 1 1 calc R
H7C2 H 0.6283 0.0843 0.1615 0.103 Uiso 1 1 calc R
H7C3 H 0.7706 -0.0251 0.1639 0.103 Uiso 1 1 calc R
C8 C -0.1906(12) 0.0273(9) 0.4053(3) 0.023(3) Uani 1 1 d U
C8C C 0.5417(13) -0.1962(12) 0.1325(4) 0.076(4) Uani 1 1 d .
H8C1 H 0.5139 -0.2873 0.1420 0.114 Uiso 1 1 calc R
H8C2 H 0.6433 -0.2005 0.1217 0.114 Uiso 1 1 calc R
H8C3 H 0.4518 -0.1621 0.1046 0.114 Uiso 1 1 calc R
C9 C -0.2099(13) 0.0852(11) 0.4503(4) 0.035(3) Uani 1 1 d .
C10 C -0.2086(11) 0.2438(10) 0.5568(3) 0.048(3) Uani 1 1 d .
H10A H -0.1648 0.2974 0.5875 0.071 Uiso 1 1 calc R
H10B H -0.2255 0.1498 0.5659 0.071 Uiso 1 1 calc R
H10C H -0.3139 0.2825 0.5374 0.071 Uiso 1 1 calc R
C11 C -0.4434(11) -0.1406(10) 0.3692(3) 0.045(3) Uani 1 1 d .
H11A H -0.4298 -0.1954 0.3998 0.067 Uiso 1 1 calc R
H11B H -0.4752 -0.1996 0.3394 0.067 Uiso 1 1 calc R
H11C H -0.5295 -0.0724 0.3674 0.067 Uiso 1 1 calc R
B1 B 0.0808(17) 0.1576(12) 0.4135(4) 0.029(3) Uani 1 1 d U

loop_
_atom_site_aniso_label
_atom_site_aniso_U_11
_atom_site_aniso_U_22
_atom_site_aniso_U_33
_atom_site_aniso_U_23
_atom_site_aniso_U_13
_atom_site_aniso_U_12
I1 0.0686(8) 0.0488(6) 0.0398(5) -0.0084(4) 0.0186(5) 0.0025(4)
F1 0.026(4) 0.047(4) 0.034(3) 0.004(3) 0.006(3) 0.008(3)
F2 0.059(4) 0.030(3) 0.049(3) 0.003(3) 0.031(3) -0.002(3)
N1 0.031(6) 0.036(6) 0.041(5) -0.006(5) 0.020(5) -0.004(5)
N2 0.035(7) 0.028(6) 0.044(6) -0.005(5) 0.025(5) -0.017(5)
N3 0.043(7) 0.081(8) 0.053(6) -0.008(6) 0.029(6) 0.005(6)
C1 0.021(8) 0.039(7) 0.038(7) 0.009(6) 0.013(6) -0.008(6)
C1' 0.014(7) 0.043(7) 0.024(6) 0.001(6) -0.007(6) 0.005(6)
C1A 0.014(7) 0.094(10) 0.029(6) 0.002(6) 0.004(6) -0.008(6)
C1B 0.040(8) 0.051(7) 0.035(6) -0.020(6) 0.008(6) -0.016(7)
C1C 0.060(10) 0.043(7) 0.035(7) -0.011(6) 0.025(7) 0.012(7)
C2 0.037(8) 0.032(7) 0.012(6) 0.002(5) 0.001(5) 0.019(6)
C2' 0.056(9) 0.028(6) 0.031(6) -0.009(5) 0.017(6) -0.014(6)
C2C 0.045(9) 0.058(9) 0.030(7) 0.001(6) 0.011(7) 0.007(7)
C3 0.043(8) 0.042(7) 0.025(6) -0.002(5) 0.001(6) -0.019(7)
C3C 0.025(8) 0.053(8) 0.027(6) -0.006(6) 0.002(6) 0.000(6)
C4 0.050(9) 0.036(7) 0.037(7) 0.011(6) 0.024(7) 0.000(7)
C4C 0.049(9) 0.060(8) 0.017(6) 0.008(6) 0.011(6) 0.021(8)
C5 0.019(8) 0.040(7) 0.022(6) -0.003(6) -0.004(6) 0.008(6)
C5C 0.066(10) 0.043(8) 0.043(7) -0.018(6) 0.028(7) -0.004(8)
C6 0.026(8) 0.057(8) 0.024(6) -0.004(6) -0.010(6) -0.010(7)
C6C 0.059(9) 0.029(7) 0.056(7) 0.009(6) 0.031(7) -0.002(6)
C7 0.062(9) 0.005(5) 0.046(6) 0.002(5) 0.028(7) -0.003(6)
C7C 0.059(10) 0.084(9) 0.072(9) 0.011(8) 0.034(8) 0.019(9)
C8 0.024(7) 0.006(5) 0.039(7) 0.007(5) 0.010(6) 0.002(5)
C8C 0.081(10) 0.104(10) 0.061(8) -0.005(8) 0.049(8) 0.017(8)
C9 0.015(8) 0.062(8) 0.032(7) 0.010(6) 0.014(6) -0.001(7)
C10 0.042(8) 0.066(8) 0.042(6) -0.004(6) 0.024(6) 0.000(7)
C11 0.041(8) 0.052(7) 0.039(6) 0.007(6) 0.008(6) -0.020(7)
B1 0.028(9) 0.025(7) 0.033(7) 0.004(6) 0.009(7) 0.019(8)

loop_
_atom_type_symbol
_atom_type_description
_atom_type_scat_dispersion_real
_atom_type_scat_dispersion_imag
_atom_type_scat_source
C C 0.0181 0.0091 'International Tables Vol C Tables 4.2.6.8 and 6.1.1.4'
H H 0.0000 0.0000 'International Tables Vol C Tables 4.2.6.8 and 6.1.1.4'
B B 0.0090 0.0039 'International Tables Vol C Tables 4.2.6.8 and 6.1.1.4'
F F 0.0727 0.0534 'International Tables Vol C Tables 4.2.6.8 and 6.1.1.4'
I I -0.3257 6.8362 'International Tables Vol C Tables 4.2.6.8 and 6.1.1.4'
N N 0.0311 0.0180 'International Tables Vol C Tables 4.2.6.8 and 6.1.1.4'

loop_
_geom_angle_atom_site_label_1
_geom_angle_atom_site_label_2
_geom_angle_atom_site_label_3
_geom_angle
C4 N1 C1 109.4(8)
C4 N1 B1 127.1(9)
C1 N1 B1 123.4(9)
C5 N2 C8 108.7(8)
C5 N2 B1 124.9(8)
C8 N2 B1 126.3(8)
C4C N3 C7C 120.2(10)
C4C N3 C8C 119.2(10)
C7C N3 C8C 116.7(8)
C9 C1 N1 120.4(9)
C9 C1 C2 133.6(9)
N1 C1 C2 106.0(9)
C2' C1' C5 121.9(10)
C2' C1' H1' 119.1
C5 C1' H1' 119.1
C9 C1A H1A1 109.5
C9 C1A H1A2 109.5
H1A1 C1A H1A2 109.5
C9 C1A H1A3 109.5
H1A1 C1A H1A3 109.5
H1A2 C1A H1A3 109.5
C4 C1B H1B1 109.5
C4 C1B H1B2 109.5
H1B1 C1B H1B2 109.5
C4 C1B H1B3 109.5
H1B1 C1B H1B3 109.5
H1B2 C1B H1B3 109.5
C6C C1C C2C 116.9(9)
C6C C1C C2' 117.8(11)
C2C C1C C2' 125.3(9)
C3 C2 C1 107.5(8)
C3 C2 C10 124.9(8)
C1 C2 C10 127.6(10)
C1' C2' C1C 125.0(10)
C1' C2' H2' 117.5
C1C C2' H2' 117.5
C3C C2C C1C 122.1(10)
C3C C2C H2C 118.9
C1C C2C H2C 118.9
C2 C3 C4 107.1(9)
C2 C3 I1 126.1(7)
C4 C3 I1 126.7(9)
C2C C3C C4C 119.6(10)
C2C C3C H3C 120.2
C4C C3C H3C 120.2
N1 C4 C3 110.0(9)
N1 C4 C1B 123.9(8)
C3 C4 C1B 126.1(11)
N3 C4C C5C 120.4(10)
N3 C4C C3C 120.5(12)
C5C C4C C3C 119.1(9)
N2 C5 C6 109.7(8)
N2 C5 C1' 122.0(10)
C6 C5 C1' 128.2(9)
C6C C5C C4C 119.1(9)
C6C C5C H5C 120.5
C4C C5C H5C 120.5
C7 C6 C5 106.4(9)
C7 C6 H6 126.8
C5 C6 H6 126.8
C5C C6C C1C 123.2(10)
C5C C6C H6C 118.4
C1C C6C H6C 118.4
C6 C7 C8 108.0(9)
C6 C7 C11 121.4(10)
C8 C7 C11 130.6(8)
N3 C7C H7C1 109.5
N3 C7C H7C2 109.5
H7C1 C7C H7C2 109.5
N3 C7C H7C3 109.5
H7C1 C7C H7C3 109.5
H7C2 C7C H7C3 109.5
N2 C8 C9 119.6(9)
N2 C8 C7 107.1(8)
C9 C8 C7 133.2(9)
N3 C8C H8C1 109.5
N3 C8C H8C2 109.5
H8C1 C8C H8C2 109.5
N3 C8C H8C3 109.5
H8C1 C8C H8C3 109.5
H8C2 C8C H8C3 109.5
C1 C9 C8 122.2(9)
C1 C9 C1A 121.4(9)
C8 C9 C1A 116.4(10)
C2 C10 H10A 109.5
C2 C10 H10B 109.5
H10A C10 H10B 109.5
C2 C10 H10C 109.5
H10A C10 H10C 109.5
H10B C10 H10C 109.5
C7 C11 H11A 109.5
C7 C11 H11B 109.5
H11A C11 H11B 109.5
C7 C11 H11C 109.5
H11A C11 H11C 109.5
H11B C11 H11C 109.5
F2 B1 F1 108.0(9)
F2 B1 N2 113.0(9)
F1 B1 N2 113.0(8)
F2 B1 N1 107.8(8)
F1 B1 N1 107.0(8)
N2 B1 N1 107.8(9)

loop_
_geom_bond_atom_site_label_1
_geom_bond_atom_site_label_2
_geom_bond_distance
I1 C3 2.060(10)
F1 B1 1.405(12)
F2 B1 1.400(12)
N1 C4 1.332(11)
N1 C1 1.409(10)
N1 B1 1.583(12)
N2 C5 1.353(11)
N2 C8 1.396(11)
N2 B1 1.494(14)
N3 C4C 1.387(12)
N3 C7C 1.453(13)
N3 C8C 1.461(12)
C1 C9 1.371(12)
C1 C2 1.434(12)
C1' C2' 1.344(11)
C1' C5 1.460(12)
C1' H1' 0.9500
C1A C9 1.512(12)
C1A H1A1 0.9800
C1A H1A2 0.9800
C1A H1A3 0.9800
C1B C4 1.482(12)
C1B H1B1 0.9800
C1B H1B2 0.9800
C1B H1B3 0.9800
C1C C6C 1.386(12)
C1C C2C 1.394(13)
C1C C2' 1.471(13)
C2 C3 1.392(11)
C2 C10 1.525(11)
C2' H2' 0.9500
C2C C3C 1.375(12)
C2C H2C 0.9500
C3 C4 1.404(12)
C3C C4C 1.417(13)
C3C H3C 0.9500
C4C C5C 1.394(13)
C5 C6 1.424(12)
C5C C6C 1.379(12)
C5C H5C 0.9500
C6 C7 1.388(12)
C6 H6 0.9500
C6C H6C 0.9500
C7 C8 1.433(12)
C7 C11 1.504(12)
C7C H7C1 0.9800
C7C H7C2 0.9800
C7C H7C3 0.9800
C8 C9 1.410(13)
C8C H8C1 0.9800
C8C H8C2 0.9800
C8C H8C3 0.9800
C10 H10A 0.9800
C10 H10B 0.9800
C10 H10C 0.9800
C11 H11A 0.9800
C11 H11B 0.9800
C11 H11C 0.9800

loop_
_geom_torsion_atom_site_label_1
_geom_torsion_atom_site_label_2
_geom_torsion_atom_site_label_3
_geom_torsion_atom_site_label_4
_geom_torsion
C4 N1 C1 C9 178.8(9)
B1 N1 C1 C9 2.5(13)
C4 N1 C1 C2 -1.1(10)
B1 N1 C1 C2 -177.4(8)
C9 C1 C2 C3 -179.2(11)
N1 C1 C2 C3 0.7(10)
C9 C1 C2 C10 0.3(17)
N1 C1 C2 C10 -179.9(8)
C5 C1' C2' C1C -179.9(9)
C6C C1C C2' C1' 169.2(9)
C2C C1C C2' C1' -8.1(17)
C6C C1C C2C C3C -2.6(15)
C2' C1C C2C C3C 174.8(9)
C1 C2 C3 C4 0.0(10)
C10 C2 C3 C4 -179.5(8)
C1 C2 C3 I1 179.0(7)
C10 C2 C3 I1 -0.5(13)
C1C C2C C3C C4C 1.0(15)
C1 N1 C4 C3 1.1(11)
B1 N1 C4 C3 177.2(9)
C1 N1 C4 C1B -177.0(9)
B1 N1 C4 C1B -0.9(15)
C2 C3 C4 N1 -0.7(11)
I1 C3 C4 N1 -179.7(7)
C2 C3 C4 C1B 177.4(9)
I1 C3 C4 C1B -1.6(15)
C7C N3 C4C C5C 173.9(10)
C8C N3 C4C C5C 16.9(14)
C7C N3 C4C C3C -6.6(14)
C8C N3 C4C C3C -163.6(9)
C2C C3C C4C N3 -178.2(9)
C2C C3C C4C C5C 1.3(14)
C8 N2 C5 C6 0.0(10)
B1 N2 C5 C6 -177.2(9)
C8 N2 C5 C1' 178.6(8)
B1 N2 C5 C1' 1.4(14)
C2' C1' C5 N2 173.2(9)
C2' C1' C5 C6 -8.5(15)
N3 C4C C5C C6C 177.6(9)
C3C C4C C5C C6C -2.0(15)
N2 C5 C6 C7 -1.2(11)
C1' C5 C6 C7 -179.7(9)
C4C C5C C6C C1C 0.3(15)
C2C C1C C6C C5C 2.0(15)
C2' C1C C6C C5C -175.6(9)
C5 C6 C7 C8 1.9(10)
C5 C6 C7 C11 -179.3(8)
C5 N2 C8 C9 177.3(8)
B1 N2 C8 C9 -5.6(14)
C5 N2 C8 C7 1.2(10)
B1 N2 C8 C7 178.3(9)
C6 C7 C8 N2 -2.0(10)
C11 C7 C8 N2 179.3(9)
C6 C7 C8 C9 -177.3(10)
C11 C7 C8 C9 4.1(17)
N1 C1 C9 C8 -0.3(14)
C2 C1 C9 C8 179.5(9)
N1 C1 C9 C1A -177.4(8)
C2 C1 C9 C1A 2.4(17)
N2 C8 C9 C1 1.6(14)
C7 C8 C9 C1 176.4(9)
N2 C8 C9 C1A 178.9(8)
C7 C8 C9 C1A -6.3(15)
C5 N2 B1 F2 64.5(12)
C8 N2 B1 F2 -112.1(9)
C5 N2 B1 F1 -58.5(12)
C8 N2 B1 F1 124.9(9)
C5 N2 B1 N1 -176.5(8)
C8 N2 B1 N1 6.9(13)
C4 N1 B1 F2 -58.6(13)
C1 N1 B1 F2 117.0(10)
C4 N1 B1 F1 57.3(12)
C1 N1 B1 F1 -127.1(9)
C4 N1 B1 N2 179.1(9)
C1 N1 B1 N2 -5.3(12)
